data_4103277
loop_
_publ_author_name
'Airon C. Soegiarto'
'Angiolina Comotti'
'Michael D. Ward'

_publ_section_title
;
 Controlled Orientation of Polyconjugated Guest Molecules in Tunable Host
 Cavities
;
_journal_name_full 'Journal of the American Chemical Society'
_journal_page_first 14603
_journal_page_last 14616
_journal_paper_doi 10.1021/ja106106d
_journal_volume 132
_journal_year 2010
_chemical_formula_sum 'C30 H30 N6 O6 S8'
_chemical_formula_weight 827.08
_chemical_name_systematic
; 
 ? 
;
_space_group_IT_number 14
_symmetry_cell_setting monoclinic
_symmetry_space_group_name_Hall '-P 2yn'
_symmetry_space_group_name_H-M 'P 1 21/n 1'
_atom_sites_solution_hydrogens geom
_atom_sites_solution_primary direct
_atom_sites_solution_secondary difmap
_audit_creation_method SHELXL-97
_cell_angle_alpha 90.00
_cell_angle_beta 92.0190(10)
_cell_angle_gamma 90.00
_cell_formula_units_Z 2
_cell_length_a 7.6803(5)
_cell_length_b 20.1103(13)
_cell_length_c 11.9293(8)
_cell_measurement_reflns_used 9515
_cell_measurement_temperature 100(2)
_cell_measurement_theta_max 26.40
_cell_measurement_theta_min 2.65
_cell_volume 1841.4(2)
_computing_cell_refinement 'Bruker SAINT'
_computing_data_collection 'Bruker APEX2'
_computing_data_reduction 'Bruker SAINT'
_computing_molecular_graphics 'Bruker SHELXTL'
_computing_publication_material 'Bruker SHELXTL'
_computing_structure_refinement 'SHELXL-97 (Sheldrick, 2008)'
_computing_structure_solution 'SHELXS-97 (Sheldrick, 2008)'
_diffrn_ambient_temperature 100(2)
_diffrn_measured_fraction_theta_full 1.000
_diffrn_measured_fraction_theta_max 1.000
_diffrn_measurement_device_type 'Bruker APEX-II CCD'
_diffrn_measurement_method '\f and \w scans'
_diffrn_radiation_monochromator graphite
_diffrn_radiation_source 'fine-focus sealed tube'
_diffrn_radiation_type MoK\a
_diffrn_radiation_wavelength 0.71073
_diffrn_reflns_av_R_equivalents 0.0257
_diffrn_reflns_av_sigmaI/netI 0.0093
_diffrn_reflns_limit_h_max 9
_diffrn_reflns_limit_h_min -9
_diffrn_reflns_limit_k_max 25
_diffrn_reflns_limit_k_min -25
_diffrn_reflns_limit_l_max 14
_diffrn_reflns_limit_l_min -14
_diffrn_reflns_number 58563
_diffrn_reflns_theta_full 26.43
_diffrn_reflns_theta_max 26.43
_diffrn_reflns_theta_min 1.99
_exptl_absorpt_coefficient_mu 0.536
_exptl_absorpt_correction_T_max 0.9484
_exptl_absorpt_correction_T_min 0.8143
_exptl_absorpt_correction_type multi-scan
_exptl_absorpt_process_details sadabs
_exptl_crystal_colour colourless
_exptl_crystal_density_diffrn 1.492
_exptl_crystal_density_method 'not measured'
_exptl_crystal_description block
_exptl_crystal_F_000 856
_exptl_crystal_size_max 0.40
_exptl_crystal_size_mid 0.16
_exptl_crystal_size_min 0.10
_refine_diff_density_max 1.598
_refine_diff_density_min -0.945
_refine_diff_density_rms 0.136
_refine_ls_extinction_method none
_refine_ls_goodness_of_fit_ref 1.057
_refine_ls_hydrogen_treatment constr
_refine_ls_matrix_type full
_refine_ls_number_parameters 226
_refine_ls_number_reflns 3778
_refine_ls_number_restraints 9
_refine_ls_restrained_S_all 1.064
_refine_ls_R_factor_all 0.0740
_refine_ls_R_factor_gt 0.0704
_refine_ls_shift/su_max 0.000
_refine_ls_shift/su_mean 0.000
_refine_ls_structure_factor_coef Fsqd
_refine_ls_weighting_details 'calc w=1/[\s^2^(Fo^2^)+(0.1263P)^2^+7.0877P] where P=(Fo^2^+2Fc^2^)/3'
_refine_ls_weighting_scheme calc
_refine_ls_wR_factor_gt 0.2126
_refine_ls_wR_factor_ref 0.2170
_reflns_number_gt 3500
_reflns_number_total 3778
_reflns_threshold_expression >2sigma(I)
_cod_data_source_file ja106106d_si_002.cif
_cod_data_source_block GDS_2
_cod_database_code 4103277

loop_
_symmetry_equiv_pos_as_xyz
'x, y, z'
'-x+1/2, y+1/2, -z+1/2'
'-x, -y, -z'
'x-1/2, -y-1/2, z-1/2'

loop_
_atom_site_label
_atom_site_type_symbol
_atom_site_fract_x
_atom_site_fract_y
_atom_site_fract_z
_atom_site_U_iso_or_equiv
_atom_site_adp_type
_atom_site_occupancy
_atom_site_symmetry_multiplicity
_atom_site_calc_flag
_atom_site_refinement_flags
C1 C 0.9009(5) 0.26379(17) 0.3438(3) 0.0185(7) Uani 1 1 d .
N1 N 0.9012(4) 0.27218(18) 0.4544(3) 0.0254(7) Uani 1 1 d .
H1A H 1.0006 0.2759 0.4930 0.030 Uiso 1 1 calc R
H1B H 0.8021 0.2740 0.4891 0.030 Uiso 1 1 calc R
N2 N 1.0501(4) 0.26103(16) 0.2915(3) 0.0216(7) Uani 1 1 d .
H2A H 1.0498 0.2568 0.2181 0.026 Uiso 1 1 calc R
H2B H 1.1496 0.2634 0.3302 0.026 Uiso 1 1 calc R
N3 N 0.7509(4) 0.26017(16) 0.2850(3) 0.0209(6) Uani 1 1 d .
H3A H 0.7508 0.2560 0.2116 0.025 Uiso 1 1 calc R
H3B H 0.6516 0.2620 0.3196 0.025 Uiso 1 1 calc R
C2 C 0.9301(4) 0.12124(17) 1.0147(3) 0.0165(7) Uani 1 1 d .
C3 C 1.0014(4) 0.08368(18) 0.9322(3) 0.0175(7) Uani 1 1 d .
H3 H 1.0346 0.1039 0.8642 0.021 Uiso 1 1 calc R
C4 C 1.0254(4) 0.01458(18) 0.9486(3) 0.0164(7) Uani 1 1 d .
C5 C 1.1006(5) -0.02626(19) 0.8653(3) 0.0202(7) Uani 1 1 d .
H5 H 1.1359 -0.0070 0.7971 0.024 Uiso 1 1 calc R
C6 C 1.1220(5) -0.09287(19) 0.8831(3) 0.0199(7) Uani 1 1 d .
H6 H 1.1716 -0.1200 0.8274 0.024 Uiso 1 1 calc R
S1 S 0.91223(10) 0.20840(4) 0.99758(7) 0.0163(3) Uani 1 1 d .
O1 O 1.0661(3) 0.23697(13) 1.0552(2) 0.0199(5) Uani 1 1 d .
O2 O 0.7511(3) 0.22803(13) 1.0501(2) 0.0198(5) Uani 1 1 d .
O3 O 0.9092(3) 0.22166(13) 0.8773(2) 0.0196(5) Uani 1 1 d .
S2 S 0.02115(18) 0.44103(6) 0.33283(12) 0.0452(4) Uani 1 1 d .
S3 S 0.00666(15) 0.61657(6) 0.14903(9) 0.0344(3) Uani 1 1 d U
C7 C -0.0764(4) 0.42560(15) 0.2142(3) 0.0164(7) Uani 1 1 d U
H7 H -0.1198 0.3823 0.1976 0.020 Uiso 1 1 calc R
C8 C -0.0969(5) 0.4784(2) 0.1337(4) 0.0318(9) Uani 1 1 d U
H8 H -0.1481 0.4766 0.0601 0.038 Uiso 1 1 calc R
C9 C -0.0237(5) 0.5330(2) 0.1896(3) 0.0284(8) Uani 1 1 d U
C10 C 0.0459(5) 0.5259(2) 0.2952(3) 0.0286(9) Uani 1 1 d .
C11 C 0.1233(6) 0.5807(3) 0.3486(4) 0.0374(10) Uani 1 1 d U
H11 H 0.1783 0.5836 0.4210 0.045 Uiso 1 1 calc R
C12 C 0.0991(4) 0.62938(17) 0.2692(3) 0.0191(7) Uani 1 1 d U
H12 H 0.1393 0.6730 0.2865 0.023 Uiso 1 1 calc R
S4 S 1.00174(19) 0.09693(7) 0.44297(12) 0.0493(4) Uani 1 1 d .
C13 C 1.0362(5) 0.0117(2) 0.4515(3) 0.0275(9) Uani 1 1 d .
C14 C 1.1187(6) -0.0364(3) 0.3850(4) 0.0378(11) Uani 1 1 d .
H14 H 1.1765 -0.0272 0.3176 0.045 Uiso 1 1 calc R
C15 C 0.8961(8) 0.0944(3) 0.5707(5) 0.0551(15) Uani 1 1 d .
H15 H 0.8525 0.1333 0.6050 0.066 Uiso 1 1 calc R

loop_
_atom_site_aniso_label
_atom_site_aniso_U_11
_atom_site_aniso_U_22
_atom_site_aniso_U_33
_atom_site_aniso_U_23
_atom_site_aniso_U_13
_atom_site_aniso_U_12
C1 0.0173(16) 0.0173(16) 0.0210(17) 0.0000(13) 0.0010(13) -0.0008(13)
N1 0.0143(14) 0.043(2) 0.0185(15) -0.0042(14) 0.0017(12) -0.0013(13)
N2 0.0143(14) 0.0324(17) 0.0181(14) -0.0022(12) -0.0005(11) 0.0002(12)
N3 0.0146(14) 0.0304(17) 0.0177(14) -0.0033(12) 0.0009(11) -0.0027(12)
C2 0.0117(14) 0.0218(16) 0.0159(15) 0.0021(13) -0.0009(12) 0.0008(12)
C3 0.0141(15) 0.0249(17) 0.0133(15) 0.0037(13) -0.0004(12) -0.0022(13)
C4 0.0119(14) 0.0247(17) 0.0127(15) 0.0008(13) 0.0006(12) 0.0003(13)
C5 0.0196(16) 0.0273(18) 0.0141(15) 0.0031(13) 0.0054(13) -0.0002(14)
C6 0.0187(16) 0.0261(18) 0.0153(15) 0.0001(13) 0.0035(13) 0.0011(13)
S1 0.0126(4) 0.0215(5) 0.0147(4) 0.0017(3) 0.0008(3) 0.0005(3)
O1 0.0149(12) 0.0262(13) 0.0187(12) -0.0009(10) 0.0005(9) -0.0025(10)
O2 0.0146(12) 0.0256(13) 0.0192(12) 0.0007(10) 0.0027(9) 0.0026(10)
O3 0.0183(12) 0.0255(13) 0.0150(12) 0.0041(9) 0.0016(9) 0.0013(10)
S2 0.0442(7) 0.0392(7) 0.0519(8) 0.0137(5) -0.0032(6) 0.0024(5)
S3 0.0391(6) 0.0308(6) 0.0333(6) 0.0026(4) 0.0028(5) -0.0012(4)
C7 0.0111(14) 0.0025(12) 0.0362(18) 0.0048(12) 0.0078(13) 0.0017(10)
C8 0.0263(18) 0.0302(19) 0.039(2) 0.0000(17) 0.0015(16) 0.0039(16)
C9 0.0187(17) 0.045(2) 0.0219(18) -0.0019(16) 0.0029(14) 0.0082(16)
C10 0.0174(17) 0.044(2) 0.0241(19) -0.0001(17) 0.0012(14) 0.0034(16)
C11 0.029(2) 0.045(3) 0.038(2) -0.004(2) -0.0009(18) -0.0002(19)
C12 0.0154(15) 0.0174(16) 0.0256(18) 0.0027(13) 0.0165(13) 0.0033(12)
S4 0.0511(8) 0.0454(7) 0.0523(8) 0.0198(6) 0.0156(6) 0.0014(6)
C13 0.0158(17) 0.042(2) 0.0247(19) 0.0119(16) -0.0022(14) -0.0051(15)
C14 0.0218(19) 0.062(3) 0.029(2) 0.008(2) 0.0026(16) -0.002(2)
C15 0.054(3) 0.054(3) 0.060(3) -0.017(3) 0.032(3) -0.015(3)

loop_
_atom_type_symbol
_atom_type_description
_atom_type_scat_dispersion_real
_atom_type_scat_dispersion_imag
_atom_type_scat_source
C C 0.0033 0.0016 'International Tables Vol C Tables 4.2.6.8 and 6.1.1.4'
H H 0.0000 0.0000 'International Tables Vol C Tables 4.2.6.8 and 6.1.1.4'
N N 0.0061 0.0033 'International Tables Vol C Tables 4.2.6.8 and 6.1.1.4'
O O 0.0106 0.0060 'International Tables Vol C Tables 4.2.6.8 and 6.1.1.4'
S S 0.1246 0.1234 'International Tables Vol C Tables 4.2.6.8 and 6.1.1.4'

loop_
_geom_angle_atom_site_label_1
_geom_angle_atom_site_label_2
_geom_angle_atom_site_label_3
_geom_angle
_geom_angle_site_symmetry_1
_geom_angle_site_symmetry_3
N2 C1 N3 119.9(3) . .
N2 C1 N1 120.1(3) . .
N3 C1 N1 120.0(3) . .
C1 N1 H1A 120.0 . .
C1 N1 H1B 120.0 . .
H1A N1 H1B 120.0 . .
C1 N2 H2A 120.0 . .
C1 N2 H2B 120.0 . .
H2A N2 H2B 120.0 . .
C1 N3 H3A 120.0 . .
C1 N3 H3B 120.0 . .
H3A N3 H3B 120.0 . .
C3 C2 C6 121.9(3) . 3_757
C3 C2 S1 119.6(3) . .
C6 C2 S1 118.4(3) 3_757 .
C2 C3 C4 119.7(3) . .
C2 C3 H3 120.2 . .
C4 C3 H3 120.2 . .
C3 C4 C4 119.0(4) . 3_757
C3 C4 C5 121.5(3) . .
C4 C4 C5 119.4(4) 3_757 .
C6 C5 C4 120.4(3) . .
C6 C5 H5 119.8 . .
C4 C5 H5 119.8 . .
C5 C6 C2 119.5(3) . 3_757
C5 C6 H6 120.2 . .
C2 C6 H6 120.2 3_757 .
O3 S1 O2 112.84(15) . .
O3 S1 O1 112.03(15) . .
O2 S1 O1 111.99(15) . .
O3 S1 C2 107.04(16) . .
O2 S1 C2 106.36(16) . .
O1 S1 C2 106.05(15) . .
C7 S2 C10 90.77(18) . .
C12 S3 C9 88.07(18) . .
C8 C7 S2 118.8(3) . .
C8 C7 H7 120.6 . .
S2 C7 H7 120.6 . .
C9 C8 C7 103.3(4) . .
C9 C8 H8 128.3 . .
C7 C8 H8 128.3 . .
C10 C9 C8 120.0(4) . .
C10 C9 S3 107.6(3) . .
C8 C9 S3 132.4(3) . .
C9 C10 C11 119.2(4) . .
C9 C10 S2 107.0(3) . .
C11 C10 S2 133.7(3) . .
C12 C11 C10 101.7(4) . .
C12 C11 H11 129.1 . .
C10 C11 H11 129.1 . .
C11 C12 S3 123.4(3) . .
C11 C12 H12 118.3 . .
S3 C12 H12 118.3 . .
C13 S4 C15 89.7(3) . .
C13 C13 C14 115.9(5) 3_756 .
C13 C13 S4 108.7(5) 3_756 .
C14 C13 S4 135.4(3) . .
C15 C14 C13 110.0(4) 3_756 .
C15 C14 H14 125.0 3_756 .
C13 C14 H14 125.0 . .
C14 C15 S4 115.7(4) 3_756 .
C14 C15 H15 122.1 3_756 .
S4 C15 H15 122.1 . .

loop_
_geom_bond_atom_site_label_1
_geom_bond_atom_site_label_2
_geom_bond_distance
_geom_bond_site_symmetry_2
C1 N2 1.325(5) .
C1 N3 1.329(5) .
C1 N1 1.331(5) .
N1 H1A 0.8800 .
N1 H1B 0.8800 .
N2 H2A 0.8800 .
N2 H2B 0.8800 .
N3 H3A 0.8800 .
N3 H3B 0.8800 .
C2 C3 1.370(5) .
C2 C6 1.416(5) 3_757
C2 S1 1.770(4) .
C3 C4 1.415(5) .
C3 H3 0.9500 .
C4 C4 1.425(6) 3_757
C4 C5 1.427(5) .
C5 C6 1.365(5) .
C5 H5 0.9500 .
C6 C2 1.416(5) 3_757
C6 H6 0.9500 .
S1 O3 1.459(2) .
S1 O2 1.461(2) .
S1 O1 1.464(3) .
S2 C7 1.608(4) .
S2 C10 1.777(5) .
S3 C12 1.598(4) .
S3 C9 1.767(5) .
C7 C8 1.437(5) .
C7 H7 0.9500 .
C8 C9 1.392(6) .
C8 H8 0.9500 .
C9 C10 1.358(6) .
C10 C11 1.396(7) .
C11 C12 1.369(6) .
C11 H11 0.9500 .
C12 H12 0.9500 .
S4 C13 1.736(5) .
S4 C15 1.752(5) .
C13 C13 1.384(7) 3_756
C13 C14 1.415(7) .
C14 C15 1.288(8) 3_756
C14 H14 0.9500 .
C15 C14 1.288(8) 3_756
C15 H15 0.9500 .

loop_
_geom_hbond_atom_site_label_D
_geom_hbond_atom_site_label_H
_geom_hbond_atom_site_label_A
_geom_hbond_distance_DH
_geom_hbond_distance_HA
_geom_hbond_distance_DA
_geom_hbond_angle_DHA
_geom_hbond_site_symmetry_A
N1 H1A O2 0.88 2.02 2.882(4) 166.2 4_665
N1 H1B O1 0.88 2.01 2.885(4) 170.1 4_565
N2 H2A O1 0.88 1.99 2.867(4) 172.9 1_554
N2 H2B O3 0.88 2.07 2.928(4) 163.4 4_665
N3 H3A O2 0.88 2.01 2.876(4) 169.3 1_554
N3 H3B O3 0.88 2.03 2.905(4) 169.5 4_565

loop_
_geom_torsion_atom_site_label_1
_geom_torsion_atom_site_label_2
_geom_torsion_atom_site_label_3
_geom_torsion_atom_site_label_4
_geom_torsion
_geom_torsion_site_symmetry_1
_geom_torsion_site_symmetry_4
C6 C2 C3 C4 -0.4(5) 3_757 .
S1 C2 C3 C4 176.2(3) . .
C2 C3 C4 C4 0.0(6) . 3_757
C2 C3 C4 C5 -179.4(3) . .
C3 C4 C5 C6 -179.9(3) . .
C4 C4 C5 C6 0.7(6) 3_757 .
C4 C5 C6 C2 -0.3(5) . 3_757
C3 C2 S1 O3 24.2(3) . .
C6 C2 S1 O3 -159.0(3) 3_757 .
C3 C2 S1 O2 145.1(3) . .
C6 C2 S1 O2 -38.2(3) 3_757 .
C3 C2 S1 O1 -95.5(3) . .
C6 C2 S1 O1 81.2(3) 3_757 .
C10 S2 C7 C8 2.0(3) . .
S2 C7 C8 C9 -2.0(4) . .
C7 C8 C9 C10 0.8(5) . .
C7 C8 C9 S3 178.8(3) . .
C12 S3 C9 C10 -0.4(3) . .
C12 S3 C9 C8 -178.6(4) . .
C8 C9 C10 C11 178.2(4) . .
S3 C9 C10 C11 -0.3(5) . .
C8 C9 C10 S2 0.4(5) . .
S3 C9 C10 S2 -178.02(19) . .
C7 S2 C10 C9 -1.3(3) . .
C7 S2 C10 C11 -178.6(4) . .
C9 C10 C11 C12 0.9(5) . .
S2 C10 C11 C12 177.9(3) . .
C10 C11 C12 S3 -1.3(5) . .
C9 S3 C12 C11 1.1(4) . .
C15 S4 C13 C13 0.8(4) . 3_756
C15 S4 C13 C14 -178.7(5) . .
C13 C13 C14 C15 1.8(7) 3_756 3_756
S4 C13 C14 C15 -178.7(4) . 3_756
C13 S4 C15 C14 -2.0(5) . 3_756
